data_4075712
loop_
_publ_author_name
'Tang, Yongjun'
'Zakharov, Lev N.'
'Rheingold, Arnold L.'
'Kemp, Richard A.'

_publ_section_title
;
 Synthesis and Structural Characterization of Magnesium Amide Complexes
 Containing &#x2212;N[(R)(SiMe3)] Ligands
;
_journal_issue 5
_journal_name_full Organometallics
_journal_page_first 836
_journal_paper_doi 10.1021/om049203c
_journal_volume 24
_journal_year 2005
_chemical_formula_sum 'C32 H56 Mg N2 O2 Si2'
_chemical_formula_weight 581.28
_chemical_name_systematic
; 
 ? 
;
_space_group_IT_number 14
_symmetry_cell_setting monoclinic
_symmetry_space_group_name_Hall '-P 2yn'
_symmetry_space_group_name_H-M 'P 1 21/n 1'
_atom_sites_solution_hydrogens geom
_atom_sites_solution_primary direct
_atom_sites_solution_secondary difmap
_audit_creation_method SHELXL-97
_cell_angle_alpha 90.00
_cell_angle_beta 101.8750(10)
_cell_angle_gamma 90.00
_cell_formula_units_Z 4
_cell_length_a 13.4473(8)
_cell_length_b 16.0187(9)
_cell_length_c 16.3754(9)
_cell_measurement_reflns_used 5419
_cell_measurement_temperature 100(2)
_cell_measurement_theta_max 27.45
_cell_measurement_theta_min 2.54
_cell_volume 3451.9(3)
_computing_cell_refinement 'Bruker SMART'
_computing_data_collection 'Bruker SMART'
_computing_data_reduction 'Bruker SAINT'
_computing_molecular_graphics 'Bruker SHELXTL'
_computing_publication_material 'Bruker SHELXTL'
_computing_structure_refinement 'SHELXL-97 (Sheldrick, 1997)'
_computing_structure_solution 'SHELXS-97 (Sheldrick, 1990)'
_diffrn_ambient_temperature 100(2)
_diffrn_measured_fraction_theta_full 0.982
_diffrn_measured_fraction_theta_max 0.982
_diffrn_measurement_device_type 'CCD area detector'
_diffrn_measurement_method 'phi and omega scans'
_diffrn_radiation_monochromator graphite
_diffrn_radiation_source 'fine-focus sealed tube'
_diffrn_radiation_type MoK\a
_diffrn_radiation_wavelength 0.71073
_diffrn_reflns_av_R_equivalents 0.0285
_diffrn_reflns_av_sigmaI/netI 0.0382
_diffrn_reflns_limit_h_max 17
_diffrn_reflns_limit_h_min -9
_diffrn_reflns_limit_k_max 20
_diffrn_reflns_limit_k_min -19
_diffrn_reflns_limit_l_max 15
_diffrn_reflns_limit_l_min -21
_diffrn_reflns_number 21381
_diffrn_reflns_theta_full 27.51
_diffrn_reflns_theta_max 27.51
_diffrn_reflns_theta_min 1.79
_exptl_absorpt_coefficient_mu 0.150
_exptl_absorpt_correction_T_max 1.000
_exptl_absorpt_correction_T_min 0.891
_exptl_absorpt_correction_type multi-scan
_exptl_absorpt_process_details SADABS
_exptl_crystal_colour Colorless
_exptl_crystal_density_diffrn 1.118
_exptl_crystal_density_meas 0
_exptl_crystal_density_method 'not measured'
_exptl_crystal_description Block
_exptl_crystal_F_000 1272
_exptl_crystal_size_max 0.50
_exptl_crystal_size_mid 0.37
_exptl_crystal_size_min 0.34
_refine_diff_density_max 0.461
_refine_diff_density_min -0.212
_refine_diff_density_rms 0.055
_refine_ls_extinction_method none
_refine_ls_goodness_of_fit_ref 1.158
_refine_ls_hydrogen_treatment mixed
_refine_ls_matrix_type full
_refine_ls_number_parameters 576
_refine_ls_number_reflns 7815
_refine_ls_number_restraints 0
_refine_ls_restrained_S_all 1.158
_refine_ls_R_factor_all 0.0576
_refine_ls_R_factor_gt 0.0470
_refine_ls_shift/su_max 0.001
_refine_ls_shift/su_mean 0.000
_refine_ls_structure_factor_coef Fsqd
_refine_ls_weighting_details 'calc w=1/[\s^2^(Fo^2^)+(0.0344P)^2^+3.2706P] where P=(Fo^2^+2Fc^2^)/3'
_refine_ls_weighting_scheme calc
_refine_ls_wR_factor_gt 0.1165
_refine_ls_wR_factor_ref 0.1210
_reflns_number_gt 6585
_reflns_number_total 7815
_reflns_threshold_expression >2sigma(I)
_cod_data_source_file om049203csi20041216_122428.cif
_cod_data_source_block Compound_4
_cod_depositor_comments
;
The following automatic conversions were performed:

'_symmetry_cell_setting' value 'Monoclinic' changed to 'monoclinic'
according to /home/saulius/struct/CIF-dictionaries/cif_core.dic
dictionary named 'cif_core.dic' version 2.4.1 from
2010-06-29.

'_exptl_absorpt_correction_type' value 'Multi-scan'
changed to 'multi-scan' according to
/home/saulius/struct/CIF-dictionaries/cif_core.dic dictionary named
'cif_core.dic' version 2.4.1 from 2010-06-29.

Automatic conversion script
Id: cif_fix_values 1715 2011-07-08 13:25:40Z adriana 
;
_cod_original_sg_symbol_H-M P2(1)/n
_cod_database_code 4075712

loop_
_symmetry_equiv_pos_as_xyz
'x, y, z'
'-x+1/2, y+1/2, -z+1/2'
'-x, -y, -z'
'x-1/2, -y-1/2, z-1/2'

loop_
_atom_site_label
_atom_site_type_symbol
_atom_site_fract_x
_atom_site_fract_y
_atom_site_fract_z
_atom_site_U_iso_or_equiv
_atom_site_adp_type
_atom_site_occupancy
_atom_site_symmetry_multiplicity
_atom_site_calc_flag
Mg1 Mg 0.96643(5) 0.28839(4) 0.20451(4) 0.01562(15) Uani 1 1 d
Si1 Si 1.09209(4) 0.23054(3) 0.05567(3) 0.01912(13) Uani 1 1 d
Si2 Si 0.76072(4) 0.38726(3) 0.09301(3) 0.01773(13) Uani 1 1 d
N1 N 1.04346(13) 0.21091(10) 0.14235(10) 0.0175(3) Uani 1 1 d
N2 N 0.86747(12) 0.38359(10) 0.17036(10) 0.0165(3) Uani 1 1 d
O1 O 0.90204(11) 0.21046(9) 0.27829(9) 0.0207(3) Uani 1 1 d
O2 O 1.07106(10) 0.34078(9) 0.30052(8) 0.0196(3) Uani 1 1 d
C1 C 1.05214(15) 0.12726(12) 0.17318(12) 0.0173(4) Uani 1 1 d
C2 C 1.13401(15) 0.10214(13) 0.23715(12) 0.0187(4) Uani 1 1 d
C3 C 1.13963(16) 0.02035(13) 0.26673(12) 0.0203(4) Uani 1 1 d
C4 C 1.06680(16) -0.03943(13) 0.23521(13) 0.0206(4) Uani 1 1 d
C5 C 0.98692(16) -0.01482(13) 0.17227(13) 0.0204(4) Uani 1 1 d
C6 C 0.97857(15) 0.06645(12) 0.14092(12) 0.0188(4) Uani 1 1 d
C7 C 1.21638(17) 0.16307(15) 0.27412(15) 0.0252(5) Uani 1 1 d
C8 C 1.07404(19) -0.12830(14) 0.26641(15) 0.0270(5) Uani 1 1 d
C9 C 0.89045(18) 0.08751(14) 0.07158(15) 0.0274(5) Uani 1 1 d
C10 C 0.9941(2) 0.26303(19) -0.03829(15) 0.0344(6) Uani 1 1 d
C11 C 1.1602(2) 0.13694(16) 0.02601(17) 0.0334(6) Uani 1 1 d
C12 C 1.1868(2) 0.31767(16) 0.07185(15) 0.0300(5) Uani 1 1 d
C13 C 0.89538(14) 0.45816(12) 0.21709(12) 0.0159(4) Uani 1 1 d
C14 C 0.86247(15) 0.47354(12) 0.29271(12) 0.0181(4) Uani 1 1 d
C15 C 0.89659(16) 0.54392(13) 0.34025(13) 0.0212(4) Uani 1 1 d
C16 C 0.96281(16) 0.60155(13) 0.31705(13) 0.0220(4) Uani 1 1 d
C17 C 0.99374(16) 0.58706(13) 0.24259(13) 0.0211(4) Uani 1 1 d
C18 C 0.96154(15) 0.51754(12) 0.19262(12) 0.0180(4) Uani 1 1 d
C19 C 0.79483(18) 0.41270(14) 0.32551(14) 0.0237(4) Uani 1 1 d
C20 C 1.0020(2) 0.67490(16) 0.37228(17) 0.0336(6) Uani 1 1 d
C21 C 1.00235(18) 0.50625(15) 0.11421(14) 0.0245(4) Uani 1 1 d
C22 C 0.64080(18) 0.41389(17) 0.12967(16) 0.0302(5) Uani 1 1 d
C23 C 0.7644(2) 0.46419(16) 0.00760(14) 0.0278(5) Uani 1 1 d
C24 C 0.7387(2) 0.28310(15) 0.04127(16) 0.0303(5) Uani 1 1 d
C25 C 0.95073(17) 0.15320(13) 0.34280(13) 0.0229(4) Uani 1 1 d
C26 C 0.88052(18) 0.15393(15) 0.40444(14) 0.0280(5) Uani 1 1 d
C27 C 0.77456(19) 0.16606(17) 0.34871(16) 0.0309(5) Uani 1 1 d
C28 C 0.79528(17) 0.18852(15) 0.26354(14) 0.0261(5) Uani 1 1 d
C29 C 1.06288(16) 0.35812(14) 0.38652(12) 0.0209(4) Uani 1 1 d
C30 C 1.14633(18) 0.41943(16) 0.41980(14) 0.0275(5) Uani 1 1 d
C31 C 1.22575(17) 0.40094(15) 0.36816(13) 0.0252(5) Uani 1 1 d
C32 C 1.15979(17) 0.38486(14) 0.28352(13) 0.0227(4) Uani 1 1 d
H3 H 1.1961(19) 0.0072(15) 0.3104(15) 0.025(6) Uiso 1 1 d
H5 H 0.9379(18) -0.0541(15) 0.1502(14) 0.021(6) Uiso 1 1 d
H7A H 1.187(2) 0.2086(17) 0.3037(16) 0.036(7) Uiso 1 1 d
H7B H 1.271(2) 0.1376(16) 0.3145(16) 0.029(6) Uiso 1 1 d
H7C H 1.243(2) 0.1871(18) 0.2334(18) 0.039(8) Uiso 1 1 d
H8A H 1.088(2) -0.1294(17) 0.3285(18) 0.042(8) Uiso 1 1 d
H8B H 1.013(2) -0.1606(17) 0.2426(17) 0.040(8) Uiso 1 1 d
H8C H 1.127(3) -0.157(2) 0.2499(19) 0.057(9) Uiso 1 1 d
H9A H 0.915(2) 0.0956(17) 0.0187(18) 0.040(8) Uiso 1 1 d
H9B H 0.839(2) 0.0448(18) 0.0673(17) 0.039(7) Uiso 1 1 d
H9C H 0.855(2) 0.1397(18) 0.0852(17) 0.043(8) Uiso 1 1 d
H10A H 0.960(2) 0.310(2) -0.0246(19) 0.056(10) Uiso 1 1 d
H10B H 0.947(2) 0.219(2) -0.0572(19) 0.051(9) Uiso 1 1 d
H10C H 1.027(2) 0.2790(18) -0.0825(19) 0.048(8) Uiso 1 1 d
H11A H 1.187(2) 0.1498(19) -0.026(2) 0.056(9) Uiso 1 1 d
H11B H 1.213(3) 0.125(2) 0.070(2) 0.057(10) Uiso 1 1 d
H11C H 1.117(2) 0.088(2) 0.0183(18) 0.049(8) Uiso 1 1 d
H12A H 1.210(2) 0.3223(18) 0.0226(18) 0.043(8) Uiso 1 1 d
H12B H 1.154(2) 0.368(2) 0.0853(18) 0.050(9) Uiso 1 1 d
H12C H 1.243(2) 0.3036(19) 0.1140(19) 0.049(9) Uiso 1 1 d
H15 H 0.8710(18) 0.5503(15) 0.3926(15) 0.026(6) Uiso 1 1 d
H17 H 1.0418(18) 0.6283(14) 0.2244(14) 0.021(6) Uiso 1 1 d
H19A H 0.728(2) 0.4140(17) 0.2959(17) 0.041(8) Uiso 1 1 d
H19B H 0.792(2) 0.4231(17) 0.3826(17) 0.035(7) Uiso 1 1 d
H19C H 0.821(2) 0.355(2) 0.3257(18) 0.051(8) Uiso 1 1 d
H20A H 0.954(3) 0.718(3) 0.366(2) 0.088(13) Uiso 1 1 d
H20B H 1.058(3) 0.696(2) 0.361(2) 0.078(12) Uiso 1 1 d
H20C H 1.016(3) 0.661(2) 0.430(3) 0.087(13) Uiso 1 1 d
H21A H 1.071(2) 0.5301(16) 0.1215(16) 0.033(7) Uiso 1 1 d
H21B H 1.0025(19) 0.4497(17) 0.0987(15) 0.029(7) Uiso 1 1 d
H21C H 0.959(2) 0.5359(17) 0.0653(17) 0.040(8) Uiso 1 1 d
H22A H 0.622(2) 0.3730(18) 0.1637(17) 0.040(8) Uiso 1 1 d
H22B H 0.647(2) 0.4669(19) 0.1615(18) 0.045(8) Uiso 1 1 d
H22C H 0.586(2) 0.4183(17) 0.0824(18) 0.041(8) Uiso 1 1 d
H23A H 0.700(2) 0.4678(18) -0.0290(18) 0.045(8) Uiso 1 1 d
H23B H 0.814(2) 0.4471(17) -0.0222(17) 0.038(7) Uiso 1 1 d
H23C H 0.777(2) 0.5176(17) 0.0284(16) 0.030(7) Uiso 1 1 d
H24A H 0.687(2) 0.2879(18) -0.0008(19) 0.047(8) Uiso 1 1 d
H24B H 0.798(2) 0.2656(17) 0.0189(17) 0.041(8) Uiso 1 1 d
H24C H 0.720(2) 0.2375(18) 0.0765(17) 0.041(8) Uiso 1 1 d
H25A H 0.9534(17) 0.0993(14) 0.3199(14) 0.016(5) Uiso 1 1 d
H25B H 1.0177(18) 0.1730(14) 0.3647(14) 0.017(5) Uiso 1 1 d
H26A H 0.889(2) 0.1032(17) 0.4374(16) 0.033(7) Uiso 1 1 d
H26B H 0.897(2) 0.2007(17) 0.4400(17) 0.036(7) Uiso 1 1 d
H27A H 0.740(2) 0.2099(18) 0.3703(17) 0.040(8) Uiso 1 1 d
H27B H 0.736(2) 0.119(2) 0.3458(18) 0.049(9) Uiso 1 1 d
H28A H 0.787(2) 0.1403(18) 0.2270(17) 0.042(8) Uiso 1 1 d
H28B H 0.7586(19) 0.2365(16) 0.2379(16) 0.029(7) Uiso 1 1 d
H29A H 1.0746(19) 0.3028(16) 0.4168(15) 0.029(6) Uiso 1 1 d
H29B H 0.992(2) 0.3788(15) 0.3852(15) 0.029(7) Uiso 1 1 d
H30A H 1.122(2) 0.4718(18) 0.4099(16) 0.033(7) Uiso 1 1 d
H30B H 1.170(2) 0.4123(17) 0.4779(18) 0.039(7) Uiso 1 1 d
H31A H 1.2709(18) 0.4432(15) 0.3657(14) 0.022(6) Uiso 1 1 d
H31B H 1.2656(18) 0.3518(15) 0.3885(14) 0.022(6) Uiso 1 1 d
H32A H 1.1913(19) 0.3501(16) 0.2500(16) 0.030(7) Uiso 1 1 d
H32B H 1.1376(18) 0.4366(15) 0.2549(15) 0.024(6) Uiso 1 1 d

loop_
_atom_site_aniso_label
_atom_site_aniso_U_11
_atom_site_aniso_U_22
_atom_site_aniso_U_33
_atom_site_aniso_U_23
_atom_site_aniso_U_13
_atom_site_aniso_U_12
Mg1 0.0168(3) 0.0154(3) 0.0148(3) -0.0004(2) 0.0036(2) -0.0008(2)
Si1 0.0238(3) 0.0193(3) 0.0153(3) -0.0016(2) 0.0064(2) -0.0012(2)
Si2 0.0186(3) 0.0169(3) 0.0172(3) 0.0000(2) 0.0027(2) 0.0006(2)
N1 0.0204(8) 0.0161(8) 0.0164(8) -0.0006(6) 0.0050(7) 0.0001(6)
N2 0.0176(8) 0.0158(8) 0.0160(8) -0.0009(6) 0.0031(6) -0.0001(6)
O1 0.0210(7) 0.0195(7) 0.0226(7) 0.0037(6) 0.0068(6) -0.0010(6)
O2 0.0196(7) 0.0241(7) 0.0152(7) -0.0032(5) 0.0038(6) -0.0019(6)
C1 0.0203(10) 0.0178(9) 0.0151(9) -0.0011(7) 0.0068(8) 0.0023(8)
C2 0.0180(9) 0.0226(10) 0.0160(9) -0.0037(7) 0.0049(8) 0.0016(8)
C3 0.0180(10) 0.0257(11) 0.0169(9) 0.0014(8) 0.0029(8) 0.0073(8)
C4 0.0223(10) 0.0208(10) 0.0208(10) 0.0033(8) 0.0092(8) 0.0038(8)
C5 0.0188(10) 0.0186(10) 0.0240(10) -0.0004(8) 0.0048(8) 0.0002(8)
C6 0.0183(10) 0.0200(10) 0.0180(9) 0.0002(7) 0.0032(8) 0.0016(8)
C7 0.0208(11) 0.0266(11) 0.0256(11) -0.0017(9) -0.0016(9) 0.0013(9)
C8 0.0262(12) 0.0245(11) 0.0314(13) 0.0092(9) 0.0084(10) 0.0054(9)
C9 0.0262(12) 0.0206(11) 0.0303(12) 0.0018(9) -0.0057(10) -0.0026(9)
C10 0.0357(14) 0.0444(15) 0.0217(12) 0.0100(11) 0.0031(10) -0.0062(12)
C11 0.0495(16) 0.0265(12) 0.0299(13) -0.0032(10) 0.0219(12) 0.0047(11)
C12 0.0375(14) 0.0323(13) 0.0229(11) -0.0028(10) 0.0124(11) -0.0099(11)
C13 0.0158(9) 0.0165(9) 0.0152(9) 0.0004(7) 0.0023(7) 0.0024(7)
C14 0.0188(10) 0.0191(9) 0.0170(9) 0.0014(7) 0.0049(8) 0.0039(8)
C15 0.0259(11) 0.0217(10) 0.0169(9) -0.0016(8) 0.0063(8) 0.0055(8)
C16 0.0248(11) 0.0180(10) 0.0220(10) -0.0014(8) 0.0020(8) 0.0031(8)
C17 0.0214(10) 0.0183(10) 0.0233(10) 0.0022(8) 0.0038(8) -0.0013(8)
C18 0.0195(10) 0.0181(9) 0.0171(9) 0.0021(7) 0.0050(8) 0.0016(8)
C19 0.0260(11) 0.0256(11) 0.0218(11) 0.0010(8) 0.0103(9) -0.0006(9)
C20 0.0442(16) 0.0234(12) 0.0334(14) -0.0091(10) 0.0080(12) -0.0041(11)
C21 0.0273(12) 0.0270(12) 0.0220(11) -0.0011(9) 0.0115(9) -0.0043(9)
C22 0.0221(11) 0.0374(14) 0.0315(13) 0.0045(11) 0.0063(10) 0.0040(10)
C23 0.0303(13) 0.0323(13) 0.0206(11) 0.0050(9) 0.0049(10) 0.0029(10)
C24 0.0321(13) 0.0232(11) 0.0304(12) -0.0056(9) -0.0058(11) 0.0004(10)
C25 0.0254(11) 0.0192(10) 0.0245(11) 0.0047(8) 0.0057(9) -0.0012(9)
C26 0.0338(13) 0.0276(12) 0.0244(11) 0.0028(9) 0.0102(10) -0.0039(10)
C27 0.0287(12) 0.0316(13) 0.0355(13) 0.0071(10) 0.0137(10) -0.0025(10)
C28 0.0236(11) 0.0271(12) 0.0275(11) 0.0004(9) 0.0049(9) -0.0064(9)
C29 0.0229(11) 0.0265(11) 0.0132(9) -0.0005(8) 0.0032(8) 0.0018(9)
C30 0.0296(12) 0.0335(13) 0.0198(11) -0.0086(9) 0.0057(9) -0.0052(10)
C31 0.0212(11) 0.0331(12) 0.0204(10) -0.0026(9) 0.0027(8) -0.0047(10)
C32 0.0222(10) 0.0269(11) 0.0195(10) -0.0010(9) 0.0057(8) -0.0041(9)

loop_
_atom_type_symbol
_atom_type_description
_atom_type_scat_dispersion_real
_atom_type_scat_dispersion_imag
_atom_type_scat_source
C C 0.0033 0.0016 'International Tables Vol C Tables 4.2.6.8 and 6.1.1.4'
H H 0.0000 0.0000 'International Tables Vol C Tables 4.2.6.8 and 6.1.1.4'
N N 0.0061 0.0033 'International Tables Vol C Tables 4.2.6.8 and 6.1.1.4'
O O 0.0106 0.0060 'International Tables Vol C Tables 4.2.6.8 and 6.1.1.4'
Mg Mg 0.0486 0.0363 'International Tables Vol C Tables 4.2.6.8 and 6.1.1.4'
Si Si 0.0817 0.0704 'International Tables Vol C Tables 4.2.6.8 and 6.1.1.4'

loop_
_geom_angle_atom_site_label_1
_geom_angle_atom_site_label_2
_geom_angle_atom_site_label_3
_geom_angle
N1 Mg1 N2 134.35(7)
N1 Mg1 O1 104.21(7)
N2 Mg1 O1 106.75(7)
N1 Mg1 O2 107.11(7)
N2 Mg1 O2 102.17(7)
O1 Mg1 O2 95.93(6)
N1 Si1 C12 112.65(10)
N1 Si1 C11 111.04(10)
C12 Si1 C11 106.23(13)
N1 Si1 C10 114.01(11)
C12 Si1 C10 104.53(12)
C11 Si1 C10 107.87(13)
N2 Si2 C24 109.65(10)
N2 Si2 C23 115.40(10)
C24 Si2 C23 105.98(12)
N2 Si2 C22 114.56(10)
C24 Si2 C22 106.32(12)
C23 Si2 C22 104.21(11)
C1 N1 Si1 116.65(13)
C1 N1 Mg1 114.28(12)
Si1 N1 Mg1 128.94(9)
C13 N2 Si2 117.19(13)
C13 N2 Mg1 113.39(12)
Si2 N2 Mg1 129.38(9)
C25 O1 C28 104.56(16)
C25 O1 Mg1 129.27(13)
C28 O1 Mg1 125.01(12)
C29 O2 C32 108.54(15)
C29 O2 Mg1 129.62(12)
C32 O2 Mg1 120.50(11)
C6 C1 C2 117.40(18)
C6 C1 N1 121.01(17)
C2 C1 N1 121.59(18)
C3 C2 C1 120.24(18)
C3 C2 C7 119.13(18)
C1 C2 C7 120.64(18)
C4 C3 C2 122.33(19)
C4 C3 H3 121.1(15)
C2 C3 H3 116.5(15)
C5 C4 C3 117.35(19)
C5 C4 C8 120.5(2)
C3 C4 C8 122.18(19)
C4 C5 C6 122.07(19)
C4 C5 H5 118.4(14)
C6 C5 H5 119.5(14)
C5 C6 C1 120.61(18)
C5 C6 C9 118.63(18)
C1 C6 C9 120.76(18)
C2 C7 H7A 109.5(15)
C2 C7 H7B 113.0(15)
H7A C7 H7B 107(2)
C2 C7 H7C 110.3(18)
H7A C7 H7C 108(2)
H7B C7 H7C 109(2)
C4 C8 H8A 110.4(16)
C4 C8 H8B 112.0(16)
H8A C8 H8B 111(2)
C4 C8 H8C 111.4(19)
H8A C8 H8C 107(2)
H8B C8 H8C 105(2)
C6 C9 H9A 109.9(16)
C6 C9 H9B 109.9(16)
H9A C9 H9B 113(2)
C6 C9 H9C 110.7(16)
H9A C9 H9C 110(2)
H9B C9 H9C 104(2)
Si1 C10 H10A 108.8(19)
Si1 C10 H10B 111.3(18)
H10A C10 H10B 111(3)
Si1 C10 H10C 109.6(18)
H10A C10 H10C 107(3)
H10B C10 H10C 110(2)
Si1 C11 H11A 109.4(18)
Si1 C11 H11B 108(2)
H11A C11 H11B 110(3)
Si1 C11 H11C 111.3(18)
H11A C11 H11C 112(2)
H11B C11 H11C 106(3)
Si1 C12 H12A 106.3(17)
Si1 C12 H12B 109.5(18)
H12A C12 H12B 112(2)
Si1 C12 H12C 110.4(19)
H12A C12 H12C 107(2)
H12B C12 H12C 112(3)
C18 C13 C14 117.20(17)
C18 C13 N2 121.48(17)
C14 C13 N2 121.23(17)
C15 C14 C13 120.13(18)
C15 C14 C19 118.57(18)
C13 C14 C19 121.23(18)
C16 C15 C14 122.76(19)
C16 C15 H15 121.6(14)
C14 C15 H15 115.7(14)
C17 C16 C15 117.03(19)
C17 C16 C20 121.7(2)
C15 C16 C20 121.2(2)
C16 C17 C18 122.40(19)
C16 C17 H17 118.4(13)
C18 C17 H17 119.2(13)
C17 C18 C13 120.46(18)
C17 C18 C21 118.13(18)
C13 C18 C21 121.37(18)
C14 C19 H19A 113.0(17)
C14 C19 H19B 112.6(16)
H19A C19 H19B 106(2)
C14 C19 H19C 111.5(18)
H19A C19 H19C 109(2)
H19B C19 H19C 104(2)
C16 C20 H20A 111(2)
C16 C20 H20B 112(3)
H20A C20 H20B 108(3)
C16 C20 H20C 113(2)
H20A C20 H20C 105(3)
H20B C20 H20C 108(3)
C18 C21 H21A 110.4(15)
C18 C21 H21B 111.5(15)
H21A C21 H21B 111(2)
C18 C21 H21C 111.5(16)
H21A C21 H21C 107(2)
H21B C21 H21C 106(2)
Si2 C22 H22A 112.9(17)
Si2 C22 H22B 111.8(17)
H22A C22 H22B 107(2)
Si2 C22 H22C 109.4(17)
H22A C22 H22C 106(2)
H22B C22 H22C 109(2)
Si2 C23 H23A 110.6(17)
Si2 C23 H23B 109.0(17)
H23A C23 H23B 110(2)
Si2 C23 H23C 111.4(16)
H23A C23 H23C 104(2)
H23B C23 H23C 112(2)
Si2 C24 H24A 107.7(19)
Si2 C24 H24B 111.0(16)
H24A C24 H24B 108(2)
Si2 C24 H24C 115.4(16)
H24A C24 H24C 105(2)
H24B C24 H24C 109(2)
O1 C25 C26 103.32(17)
O1 C25 H25A 109.7(13)
C26 C25 H25A 110.5(14)
O1 C25 H25B 108.3(13)
C26 C25 H25B 114.6(13)
H25A C25 H25B 110.0(19)
C25 C26 C27 103.50(18)
C25 C26 H26A 110.3(16)
C27 C26 H26A 115.0(16)
C25 C26 H26B 108.2(17)
C27 C26 H26B 109.8(16)
H26A C26 H26B 110(2)
C28 C27 C26 104.59(18)
C28 C27 H27A 111.2(17)
C26 C27 H27A 109.5(17)
C28 C27 H27B 110.9(19)
C26 C27 H27B 111.8(19)
H27A C27 H27B 109(2)
O1 C28 C27 105.47(18)
O1 C28 H28A 106.6(17)
C27 C28 H28A 110.8(16)
O1 C28 H28B 106.3(15)
C27 C28 H28B 114.6(15)
H28A C28 H28B 112(2)
O2 C29 C30 105.92(17)
O2 C29 H29A 105.7(14)
C30 C29 H29A 111.3(14)
O2 C29 H29B 107.6(14)
C30 C29 H29B 115.2(14)
H29A C29 H29B 111(2)
C29 C30 C31 103.17(17)
C29 C30 H30A 109.2(17)
C31 C30 H30A 110.4(17)
C29 C30 H30B 110.9(17)
C31 C30 H30B 113.9(17)
H30A C30 H30B 109(2)
C32 C31 C30 101.36(18)
C32 C31 H31A 110.8(15)
C30 C31 H31A 115.4(15)
C32 C31 H31B 110.8(14)
C30 C31 H31B 111.6(14)
H31A C31 H31B 107(2)
O2 C32 C31 104.87(17)
O2 C32 H32A 108.0(16)
C31 C32 H32A 112.8(15)
O2 C32 H32B 108.9(14)
C31 C32 H32B 111.4(14)
H32A C32 H32B 111(2)

loop_
_geom_bond_atom_site_label_1
_geom_bond_atom_site_label_2
_geom_bond_distance
Mg1 N1 2.0208(18)
Mg1 N2 2.0256(17)
Mg1 O1 2.0490(15)
Mg1 O2 2.0604(15)
Si1 N1 1.7097(17)
Si1 C12 1.871(2)
Si1 C11 1.872(2)
Si1 C10 1.881(2)
Si2 N2 1.7088(17)
Si2 C24 1.867(2)
Si2 C23 1.872(2)
Si2 C22 1.882(2)
N1 C1 1.428(2)
N2 C13 1.427(2)
O1 C25 1.449(2)
O1 C28 1.449(3)
O2 C29 1.462(2)
O2 C32 1.462(2)
C1 C6 1.411(3)
C1 C2 1.413(3)
C2 C3 1.393(3)
C2 C7 1.507(3)
C3 C4 1.391(3)
C3 H3 0.95(2)
C4 C5 1.384(3)
C4 C8 1.509(3)
C5 C6 1.395(3)
C5 H5 0.93(2)
C6 C9 1.501(3)
C7 H7A 1.00(3)
C7 H7B 0.97(3)
C7 H7C 0.90(3)
C8 H8A 1.00(3)
C8 H8B 0.98(3)
C8 H8C 0.94(3)
C9 H9A 0.99(3)
C9 H9B 0.97(3)
C9 H9C 1.01(3)
C10 H10A 0.93(3)
C10 H10B 0.96(3)
C10 H10C 0.96(3)
C11 H11A 1.01(3)
C11 H11B 0.93(3)
C11 H11C 0.97(3)
C12 H12A 0.93(3)
C12 H12B 0.97(3)
C12 H12C 0.94(3)
C13 C18 1.416(3)
C13 C14 1.420(3)
C14 C15 1.393(3)
C14 C19 1.506(3)
C15 C16 1.389(3)
C15 H15 0.99(2)
C16 C17 1.386(3)
C16 C20 1.510(3)
C17 C18 1.397(3)
C17 H17 1.01(2)
C18 C21 1.507(3)
C19 H19A 0.93(3)
C19 H19B 0.96(3)
C19 H19C 0.99(3)
C20 H20A 0.93(4)
C20 H20B 0.88(4)
C20 H20C 0.94(4)
C21 H21A 0.98(3)
C21 H21B 0.94(3)
C21 H21C 1.01(3)
C22 H22A 0.93(3)
C22 H22B 0.99(3)
C22 H22C 0.96(3)
C23 H23A 0.95(3)
C23 H23B 0.94(3)
C23 H23C 0.92(3)
C24 H24A 0.88(3)
C24 H24B 0.99(3)
C24 H24C 1.00(3)
C25 C26 1.517(3)
C25 H25A 0.94(2)
C25 H25B 0.95(2)
C26 C27 1.538(3)
C26 H26A 0.97(3)
C26 H26B 0.95(3)
C27 C28 1.521(3)
C27 H27A 0.95(3)
C27 H27B 0.91(3)
C28 H28A 0.97(3)
C28 H28B 0.96(3)
C29 C30 1.506(3)
C29 H29A 1.01(2)
C29 H29B 1.01(3)
C30 C31 1.521(3)
C30 H30A 0.90(3)
C30 H30B 0.95(3)
C31 C32 1.506(3)
C31 H31A 0.92(2)
C31 H31B 0.97(2)
C32 H32A 0.94(3)
C32 H32B 0.97(2)
